data_4034361
loop_
_publ_author_name
'Quiquempoix, Lucas'
'Wang, Zhong'
'Graton, J\'er\^ome'
'Latchem, Peter G.'
'Light, Mark'
'Le Questel, Jean-Yves'
'Linclau, Bruno'

_publ_section_title
;
 Synthesis of 2,3,4-Trideoxy-2,3,4-trifluoroglucose.
;
_journal_issue 9
_journal_name_full 'The Journal of organic chemistry'
_journal_page_first 5899
_journal_page_last 5906
_journal_paper_doi 10.1021/acs.joc.9b00310
_journal_volume 84
_journal_year 2019
_chemical_absolute_configuration unk
_chemical_formula_moiety 'C6 H9 F3 O3'
_chemical_formula_sum 'C6 H9 F3 O3'
_chemical_formula_weight 186.13
_space_group_crystal_system orthorhombic
_space_group_IT_number 19
_space_group_name_Hall 'P 2ac 2ab'
_space_group_name_H-M_alt 'P 21 21 21'
_atom_sites_solution_hydrogens mixed
_atom_sites_solution_primary dual
_audit_creation_date 2016-09-07
_audit_creation_method
;
Olex2 1.2-alpha
(compiled 2016.08.25 svn.r3337 for OlexSys, GUI svn.r5221)
;
_cell_angle_alpha 90
_cell_angle_beta 90
_cell_angle_gamma 90
_cell_formula_units_Z 4
_cell_length_a 5.48020(10)
_cell_length_b 7.5663(2)
_cell_length_c 18.5353(5)
_cell_measurement_reflns_used 5845
_cell_measurement_temperature 100(2)
_cell_measurement_theta_max 30.3280
_cell_measurement_theta_min 2.1870
_cell_volume 768.56(3)
_computing_cell_refinement
;
'CrysAlisPro 1.171.38.41 (Rigaku OD, 2015)'
;
_computing_data_collection 'CrystalClear-SM Expert 3.1 b27 (Rigaku, 2013)'
_computing_data_reduction
;
'CrysAlisPro 1.171.38.41 (Rigaku OD, 2015)'
;
_computing_molecular_graphics 'Olex2 (Dolomanov et al., 2009)'
_computing_publication_material 'Olex2 (Dolomanov et al., 2009)'
_computing_structure_refinement 'ShelXL (Sheldrick, 2015)'
_computing_structure_solution 'ShelXT (Sheldrick, 2015)'
_diffrn_ambient_temperature 100(2)
_diffrn_detector 'CCD area detector'
_diffrn_detector_area_resol_mean 28.5714
_diffrn_detector_type 'Rigaku HG Saturn724+ (2x2 bin mode)'
_diffrn_measured_fraction_theta_full 0.999
_diffrn_measured_fraction_theta_max 0.945
_diffrn_measurement_details
;
List of Runs (angles in degrees, time in seconds):

  # Type    Start    End  Width  t~exp~   \w     \q     \k     \f   Frames
--------------------------------------------------------------------------
  1  \w    -79.00  70.00   1.00   10.00    --  -19.00  18.00 150.00  149
  2  \w    -45.00  16.00   1.00   10.00    --  -19.00 -36.00   0.00   61
  3  \w     51.00  61.00   1.00   10.00    --  -19.00  18.00 -90.00   10
  4  \w   -109.00   5.00   1.00   10.00    --  -19.00 -18.00  30.00  114
  5  \w    -70.00  -2.00   1.00   10.00    --  -19.00 -72.00   0.00   68
;
_diffrn_measurement_device 'four-circle \k diffractometer'
_diffrn_measurement_device_type 'Rigaku AFC12 FRE-HF'
_diffrn_measurement_method 'profile data from \w-scans'
_diffrn_measurement_specimen_support 'MiTeGen MicroMesh'
_diffrn_orient_matrix_type 'CrysAlisPro convention (1999,Acta A55,543-557)'
_diffrn_orient_matrix_UB_11 -0.0449263000
_diffrn_orient_matrix_UB_12 -0.0235464000
_diffrn_orient_matrix_UB_13 0.0345462000
_diffrn_orient_matrix_UB_21 0.1001461000
_diffrn_orient_matrix_UB_22 0.0438471000
_diffrn_orient_matrix_UB_23 0.0163655000
_diffrn_orient_matrix_UB_31 -0.0685936000
_diffrn_orient_matrix_UB_32 0.0795072000
_diffrn_orient_matrix_UB_33 0.0012176000
_diffrn_radiation_collimation 0.3
_diffrn_radiation_monochromator 'Confocal mirrors, HF Varimax'
_diffrn_radiation_probe x-ray
_diffrn_radiation_type MoK\a
_diffrn_radiation_wavelength 0.71073
_diffrn_reflns_av_R_equivalents 0.0254
_diffrn_reflns_av_unetI/netI 0.0163
_diffrn_reflns_Laue_measured_fraction_full 0.999
_diffrn_reflns_Laue_measured_fraction_max 0.945
_diffrn_reflns_limit_h_max 7
_diffrn_reflns_limit_h_min -7
_diffrn_reflns_limit_k_max 10
_diffrn_reflns_limit_k_min -10
_diffrn_reflns_limit_l_max 25
_diffrn_reflns_limit_l_min -26
_diffrn_reflns_number 7151
_diffrn_reflns_point_group_measured_fraction_full 0.999
_diffrn_reflns_point_group_measured_fraction_max 0.921
_diffrn_reflns_theta_full 26.000
_diffrn_reflns_theta_max 30.718
_diffrn_reflns_theta_min 2.198
_diffrn_source 'Rotating Anode'
_diffrn_source_current 55.0
_diffrn_source_power 2.475
_diffrn_source_target Mo
_diffrn_source_type 'Rotating Anode'
_diffrn_source_voltage 45.0
_exptl_absorpt_coefficient_mu 0.170
_exptl_absorpt_correction_T_max 1.00000
_exptl_absorpt_correction_T_min 0.74036
_exptl_absorpt_correction_type multi-scan
_exptl_absorpt_process_details
'CrysAlisPro 1.171.38.41 (Rigaku Oxford Diffraction, 2015) Empirical absorption correction using spherical harmonics, implemented in SCALE3 ABSPACK scaling algorithm.'
_exptl_crystal_colour 'clear colourless'
_exptl_crystal_colour_lustre clear
_exptl_crystal_colour_primary colourless
_exptl_crystal_density_diffrn 1.609
_exptl_crystal_description slab
_exptl_crystal_F_000 384
_exptl_crystal_recrystallization_method 'The material was recrystallised from --- by slow evaporation'
_exptl_crystal_size_max 0.32
_exptl_crystal_size_mid 0.14
_exptl_crystal_size_min 0.02
_refine_diff_density_max 0.326
_refine_diff_density_min -0.185
_refine_diff_density_rms 0.053
_refine_ls_abs_structure_details
;
 Flack x determined using 807 quotients [(I+)-(I-)]/[(I+)+(I-)]
 (Parsons, Flack and Wagner, Acta Cryst. B69 (2013) 249-259).
;
_refine_ls_abs_structure_Flack 0.1(4)
_refine_ls_extinction_method none
_refine_ls_goodness_of_fit_ref 1.066
_refine_ls_hydrogen_treatment mixed
_refine_ls_matrix_type full
_refine_ls_number_parameters 117
_refine_ls_number_reflns 2192
_refine_ls_number_restraints 0
_refine_ls_restrained_S_all 1.066
_refine_ls_R_factor_all 0.0344
_refine_ls_R_factor_gt 0.0335
_refine_ls_shift/su_max 0.000
_refine_ls_shift/su_mean 0.000
_refine_ls_structure_factor_coef Fsqd
_refine_ls_weighting_details 'w=1/[\s^2^(Fo^2^)+(0.0656P)^2^+0.0586P] where P=(Fo^2^+2Fc^2^)/3'
_refine_ls_weighting_scheme calc
_refine_ls_wR_factor_gt 0.0912
_refine_ls_wR_factor_ref 0.0921
_reflns_Friedel_coverage 0.648
_reflns_Friedel_fraction_full 1.000
_reflns_Friedel_fraction_max 0.885
_reflns_number_gt 2106
_reflns_number_total 2192
_reflns_threshold_expression 'I > 2\s(I)'
_cod_data_source_file jo9b00310_si_002.cif
_cod_data_source_block 2016sot0070_k1_100k
_cod_database_code 4034361
_shelx_space_group_comment
;
The symmetry employed for this shelxl refinement is uniquely defined
by the following loop, which should always be used as a source of
symmetry information in preference to the above space-group names.
They are only intended as comments.
;
_diffrn_measurement_device_type2 'Rigaku AFC12 (Right)'
_reflns_odcompleteness_completeness 94.40
_reflns_odcompleteness_iscentric 1
_reflns_odcompleteness_theta 30.65
_olex2_refinement_description
;
1. Fixed Uiso
 At 1.2 times of:
  All C(H) groups, All C(H,H) groups
2.a Ternary CH refined with riding coordinates:
 C2(H2A), C3(H3), C4(H4), C5(H5), C6(H6)
2.b Secondary CH2 refined with riding coordinates:
 C7(H7A,H7B)
;
_shelx_shelxl_version_number 2014/7
_olex2_date_sample_submission 2016-09-06
_olex2_diffrn_ambient_temperature_device 'Oxford Cryosystems'
_olex2_exptl_crystal_mounting_method 'The crystal was mounted on a MITIGEN holder with silicon oil'
_olex2_submission_original_sample_id LQ-107
_olex2_submission_special_instructions 'No special instructions were received'
_oxdiff_exptl_absorpt_empirical_details
;
Empirical correction (ABSPACK) includes:
- Absorption correction using spherical harmonics
- Frame scaling
- Detector area scaling
;
_oxdiff_exptl_absorpt_empirical_full_max 1.840
_oxdiff_exptl_absorpt_empirical_full_min 0.512

loop_
_space_group_symop_operation_xyz
'x, y, z'
'-x+1/2, -y, z+1/2'
'-x, y+1/2, -z+1/2'
'x+1/2, -y+1/2, -z'

loop_
_atom_site_label
_atom_site_type_symbol
_atom_site_fract_x
_atom_site_fract_y
_atom_site_fract_z
_atom_site_U_iso_or_equiv
_atom_site_adp_type
_atom_site_occupancy
_atom_site_site_symmetry_order
_atom_site_calc_flag
_atom_site_refinement_flags_posn
F1 F 0.61504(17) 0.14459(12) 0.65429(5) 0.0270(2) Uani 1 1 d .
F2 F 0.74769(19) 0.34703(14) 0.53070(6) 0.0316(2) Uani 1 1 d .
F3 F 0.66980(18) 0.71497(13) 0.55044(5) 0.0270(2) Uani 1 1 d .
O1 O 0.20300(18) 0.51749(13) 0.66269(5) 0.0183(2) Uani 1 1 d .
O2 O 0.1609(2) 0.24260(14) 0.71188(6) 0.0245(2) Uani 1 1 d .
O8 O 0.1287(3) 0.88669(14) 0.69116(6) 0.0284(3) Uani 1 1 d .
C2 C 0.3308(3) 0.36637(17) 0.68944(7) 0.0184(3) Uani 1 1 d .
H2A H 0.4414 0.4001 0.7301 0.022 Uiso 1 1 calc R
C3 C 0.4760(3) 0.28510(19) 0.62733(8) 0.0195(3) Uani 1 1 d .
H3 H 0.3604 0.2395 0.5900 0.023 Uiso 1 1 calc R
C4 C 0.6447(3) 0.42045(19) 0.59325(7) 0.0207(3) Uani 1 1 d .
H4 H 0.7774 0.4516 0.6280 0.025 Uiso 1 1 calc R
C5 C 0.5035(3) 0.58558(19) 0.57342(7) 0.0194(3) Uani 1 1 d .
H5 H 0.3851 0.5586 0.5339 0.023 Uiso 1 1 calc R
C6 C 0.3670(3) 0.65379(18) 0.63991(7) 0.0172(3) Uani 1 1 d .
H6 H 0.4864 0.6792 0.6794 0.021 Uiso 1 1 calc R
C7 C 0.2186(3) 0.81842(18) 0.62425(8) 0.0219(3) Uani 1 1 d .
H7A H 0.3218 0.9079 0.6001 0.026 Uiso 1 1 calc R
H7B H 0.0806 0.7892 0.5919 0.026 Uiso 1 1 calc R
H2 H 0.092(7) 0.282(4) 0.7430(18) 0.063(9) Uiso 1 1 d .
H8 H 0.132(6) 1.002(4) 0.6893(14) 0.044(7) Uiso 1 1 d .

loop_
_atom_site_aniso_label
_atom_site_aniso_U_11
_atom_site_aniso_U_22
_atom_site_aniso_U_33
_atom_site_aniso_U_23
_atom_site_aniso_U_13
_atom_site_aniso_U_12
F1 0.0209(4) 0.0202(4) 0.0400(5) 0.0029(4) 0.0018(4) 0.0058(4)
F2 0.0294(5) 0.0322(5) 0.0333(5) -0.0032(4) 0.0140(4) 0.0043(5)
F3 0.0216(4) 0.0265(5) 0.0330(5) 0.0055(3) 0.0065(4) -0.0059(4)
O1 0.0144(4) 0.0148(4) 0.0257(5) 0.0023(3) 0.0020(4) -0.0012(4)
O2 0.0251(5) 0.0159(5) 0.0324(5) -0.0001(4) 0.0109(4) -0.0016(4)
O8 0.0361(6) 0.0148(5) 0.0343(6) 0.0009(4) 0.0139(5) 0.0013(5)
C2 0.0176(6) 0.0147(6) 0.0228(6) 0.0009(4) 0.0011(5) 0.0003(5)
C3 0.0157(6) 0.0179(6) 0.0250(6) -0.0009(5) 0.0009(5) 0.0020(5)
C4 0.0155(6) 0.0227(6) 0.0240(6) -0.0013(5) 0.0034(5) 0.0003(5)
C5 0.0153(6) 0.0203(6) 0.0227(6) 0.0016(5) 0.0026(5) -0.0028(5)
C6 0.0146(6) 0.0156(5) 0.0213(5) 0.0004(4) 0.0013(4) -0.0028(5)
C7 0.0223(6) 0.0168(6) 0.0268(6) 0.0020(5) 0.0036(5) 0.0014(5)

loop_
_atom_type_symbol
_atom_type_description
_atom_type_scat_dispersion_real
_atom_type_scat_dispersion_imag
_atom_type_scat_source
C C 0.0033 0.0016 'International Tables Vol C Tables 4.2.6.8 and 6.1.1.4'
H H 0.0000 0.0000 'International Tables Vol C Tables 4.2.6.8 and 6.1.1.4'
F F 0.0171 0.0103 'International Tables Vol C Tables 4.2.6.8 and 6.1.1.4'
O O 0.0106 0.0060 'International Tables Vol C Tables 4.2.6.8 and 6.1.1.4'

loop_
_geom_angle_atom_site_label_1
_geom_angle_atom_site_label_2
_geom_angle_atom_site_label_3
_geom_angle
C2 O1 C6 111.78(10)
C2 O2 H2 107(3)
C7 O8 H8 108.6(18)
O1 C2 H2A 110.7
O1 C2 C3 108.40(10)
O2 C2 O1 108.41(11)
O2 C2 H2A 110.7
O2 C2 C3 107.71(11)
C3 C2 H2A 110.7
F1 C3 C2 108.66(11)
F1 C3 H3 109.3
F1 C3 C4 109.22(11)
C2 C3 H3 109.3
C4 C3 C2 111.05(11)
C4 C3 H3 109.3
F2 C4 C3 108.76(11)
F2 C4 H4 109.5
F2 C4 C5 109.34(11)
C3 C4 H4 109.5
C5 C4 C3 110.26(11)
C5 C4 H4 109.5
F3 C5 C4 108.50(11)
F3 C5 H5 110.0
F3 C5 C6 109.05(11)
C4 C5 H5 110.0
C4 C5 C6 109.40(11)
C6 C5 H5 110.0
O1 C6 C5 107.54(10)
O1 C6 H6 109.5
O1 C6 C7 108.17(11)
C5 C6 H6 109.5
C7 C6 C5 112.64(11)
C7 C6 H6 109.5
O8 C7 C6 108.37(11)
O8 C7 H7A 110.0
O8 C7 H7B 110.0
C6 C7 H7A 110.0
C6 C7 H7B 110.0
H7A C7 H7B 108.4

loop_
_geom_bond_atom_site_label_1
_geom_bond_atom_site_label_2
_geom_bond_distance
F1 C3 1.4002(16)
F2 C4 1.4040(16)
F3 C5 1.4036(16)
O1 C2 1.4295(16)
O1 C6 1.4315(16)
O2 C2 1.3845(17)
O2 H2 0.75(3)
O8 C7 1.4310(18)
O8 H8 0.87(3)
C2 H2A 1.0000
C2 C3 1.5285(18)
C3 H3 1.0000
C3 C4 1.518(2)
C4 H4 1.0000
C4 C5 1.515(2)
C5 H5 1.0000
C5 C6 1.5315(18)
C6 H6 1.0000
C6 C7 1.5157(19)
C7 H7A 0.9900
C7 H7B 0.9900

loop_
_geom_hbond_atom_site_label_D
_geom_hbond_atom_site_label_H
_geom_hbond_atom_site_label_A
_geom_hbond_distance_DH
_geom_hbond_distance_HA
_geom_hbond_distance_DA
_geom_hbond_angle_DHA
_geom_hbond_site_symmetry_A
O2 H2 O8 0.75(3) 1.89(3) 2.6340(16) 169(4) 3_546
O8 H8 O2 0.87(3) 1.88(3) 2.7259(15) 164(2) 1_565

loop_
_geom_torsion_atom_site_label_1
_geom_torsion_atom_site_label_2
_geom_torsion_atom_site_label_3
_geom_torsion_atom_site_label_4
_geom_torsion
F1 C3 C4 F2 68.32(14)
F1 C3 C4 C5 -171.80(11)
F2 C4 C5 F3 -67.63(14)
F2 C4 C5 C6 173.50(11)
F3 C5 C6 O1 -178.85(10)
F3 C5 C6 C7 62.07(15)
O1 C2 C3 F1 175.86(11)
O1 C2 C3 C4 55.70(14)
O1 C6 C7 O8 69.90(14)
O2 C2 C3 F1 -67.03(14)
O2 C2 C3 C4 172.81(11)
C2 O1 C6 C5 67.31(13)
C2 O1 C6 C7 -170.79(10)
C2 C3 C4 F2 -171.85(11)
C2 C3 C4 C5 -51.97(15)
C3 C4 C5 F3 172.83(10)
C3 C4 C5 C6 53.97(15)
C4 C5 C6 O1 -60.33(14)
C4 C5 C6 C7 -179.41(12)
C5 C6 C7 O8 -171.38(12)
C6 O1 C2 O2 178.61(11)
C6 O1 C2 C3 -64.73(13)
